data_4038469
loop_
_publ_author_name
'Furuya, Shohei'
'Kanemoto, Kazuya'
'Fukuzawa, Shin-Ichi'

_publ_section_title
;
 Copper-Catalyzed Asymmetric 1,3-Dipolar Cycloaddition of Imino Esters to
 Unsaturated Sultones.
;
_journal_name_full 'The Journal of organic chemistry'
_journal_paper_doi 10.1021/acs.joc.0c01023
_journal_year 2020
_chemical_absolute_configuration ad
_chemical_formula_moiety 'C16 H15 N O5 S2'
_chemical_formula_sum 'C16 H15 N O5 S2'
_chemical_formula_weight 365.41
_space_group_crystal_system orthorhombic
_space_group_IT_number 19
_space_group_name_Hall 'P 2ac 2ab'
_space_group_name_H-M_alt 'P 21 21 21'
_atom_sites_solution_hydrogens geom
_audit_creation_method SHELXL-2014/7
_cell_angle_alpha 90
_cell_angle_beta 90
_cell_angle_gamma 90
_cell_formula_units_Z 4
_cell_length_a 8.5122(15)
_cell_length_b 9.4305(15)
_cell_length_c 20.019(4)
_cell_measurement_reflns_used 5536
_cell_measurement_temperature 93(2)
_cell_measurement_theta_max 31.0999
_cell_measurement_theta_min 2.9678
_cell_volume 1607.0(5)
_computing_structure_refinement 'SHELXL-2014/7 (Sheldrick, 2014)'
_diffrn_ambient_temperature 93(2)
_diffrn_measured_fraction_theta_full 0.993
_diffrn_measured_fraction_theta_max 0.994
_diffrn_measurement_device_type 'Saturn724+ (4x4 bin mode)'
_diffrn_measurement_method dtprofit.ref
_diffrn_radiation_type MoK\a
_diffrn_radiation_wavelength 0.71075
_diffrn_reflns_av_R_equivalents 0.0488
_diffrn_reflns_av_unetI/netI 0.0547
_diffrn_reflns_Laue_measured_fraction_full 0.993
_diffrn_reflns_Laue_measured_fraction_max 0.994
_diffrn_reflns_limit_h_max 11
_diffrn_reflns_limit_h_min -11
_diffrn_reflns_limit_k_max 10
_diffrn_reflns_limit_k_min -12
_diffrn_reflns_limit_l_max 25
_diffrn_reflns_limit_l_min -24
_diffrn_reflns_number 13161
_diffrn_reflns_point_group_measured_fraction_full 0.993
_diffrn_reflns_point_group_measured_fraction_max 0.994
_diffrn_reflns_theta_full 25.242
_diffrn_reflns_theta_max 27.466
_diffrn_reflns_theta_min 3.142
_exptl_absorpt_coefficient_mu 0.358
_exptl_absorpt_correction_T_max 1.0000
_exptl_absorpt_correction_T_min 0.8559
_exptl_absorpt_correction_type multi-scan
_exptl_crystal_colour Colorless
_exptl_crystal_density_diffrn 1.510
_exptl_crystal_description Block
_exptl_crystal_F_000 760
_exptl_crystal_size_max 0.250
_exptl_crystal_size_mid 0.160
_exptl_crystal_size_min 0.070
_refine_diff_density_max 0.464
_refine_diff_density_min -0.611
_refine_diff_density_rms 0.100
_refine_ls_abs_structure_details
;
 Flack x determined using 1109 quotients [(I+)-(I-)]/[(I+)+(I-)]
 (Parsons, Flack and Wagner, Acta Cryst. B69 (2013) 249-259).
;
_refine_ls_abs_structure_Flack -0.01(4)
_refine_ls_extinction_method none
_refine_ls_goodness_of_fit_ref 1.047
_refine_ls_hydrogen_treatment constr
_refine_ls_matrix_type full
_refine_ls_number_parameters 217
_refine_ls_number_reflns 3665
_refine_ls_number_restraints 0
_refine_ls_restrained_S_all 1.047
_refine_ls_R_factor_all 0.0535
_refine_ls_R_factor_gt 0.0461
_refine_ls_shift/su_max 0.001
_refine_ls_shift/su_mean 0.000
_refine_ls_structure_factor_coef Fsqd
_refine_ls_weighting_details 'w=1/[\s^2^(Fo^2^)+(0.0723P)^2^+0.4816P] where P=(Fo^2^+2Fc^2^)/3'
_refine_ls_weighting_scheme calc
_refine_ls_wR_factor_gt 0.1136
_refine_ls_wR_factor_ref 0.1241
_reflns_Friedel_coverage 0.737
_reflns_Friedel_fraction_full 0.993
_reflns_Friedel_fraction_max 0.994
_reflns_number_gt 3194
_reflns_number_total 3665
_reflns_threshold_expression 'I > 2\s(I)'
_cod_data_source_file jo0c01023_si_001.cif
_cod_data_source_block ydkr
_cod_depositor_comments
;
The following automatic conversions were performed:

data item '_exptl_absorpt_correction_type' value 'Multi-scan' was
changed to 'multi-scan' in accordance with the
/home/data/users/saulius/crontab/automatic-downloads/rss-feeds/ACS/lib/dictionaries/cif_core.dic
dictionary named 'cif_core.dic' version 2.4.2 last updated on
2011-04-26.

Automatic conversion script
Id: cif_fix_values 7556 2019-12-06 15:28:31Z antanas 
;
_cod_database_code 4038469
_shelx_shelxl_version_number 2014/7
_shelx_space_group_comment
;
The symmetry employed for this shelxl refinement is uniquely defined
by the following loop, which should always be used as a source of
symmetry information in preference to the above space-group names.
They are only intended as comments.
;
_shelx_estimated_absorpt_t_min 0.916
_shelx_estimated_absorpt_t_max 0.975

loop_
_space_group_symop_operation_xyz
'x, y, z'
'-x+1/2, -y, z+1/2'
'x+1/2, -y+1/2, -z'
'-x, y+1/2, -z+1/2'

loop_
_atom_site_label
_atom_site_type_symbol
_atom_site_fract_x
_atom_site_fract_y
_atom_site_fract_z
_atom_site_U_iso_or_equiv
_atom_site_adp_type
_atom_site_occupancy
_atom_site_site_symmetry_order
_atom_site_calc_flag
_atom_site_refinement_flags_posn
_atom_site_refinement_flags_adp
_atom_site_refinement_flags_occupancy
_atom_site_disorder_assembly
_atom_site_disorder_group
S3 S 0.48103(11) 0.98512(11) 0.45468(5) 0.0155(2) Uani 1 1 d . . . . .
S4 S 1.05548(14) 1.07375(12) 0.42970(6) 0.0254(3) Uani 1 1 d . . . . .
O5 O 0.4735(3) 1.0981(3) 0.40738(14) 0.0199(6) Uani 1 1 d . . . . .
O6 O 0.3875(3) 1.0440(3) 0.51817(14) 0.0158(6) Uani 1 1 d . . . . .
O7 O 0.4211(4) 0.8495(3) 0.43651(15) 0.0213(7) Uani 1 1 d . . . . .
O8 O 0.8240(4) 0.8827(3) 0.68960(16) 0.0243(7) Uani 1 1 d . . . . .
O9 O 0.9186(4) 1.1050(3) 0.68645(15) 0.0226(7) Uani 1 1 d . . . . .
N2 N 0.8519(4) 1.1005(4) 0.55122(16) 0.0159(7) Uani 1 1 d . . . . .
H1 H 0.9503 1.1255 0.5577 0.019 Uiso 1 1 calc R U . . .
C2 C 0.8314(5) 0.9967(4) 0.66349(18) 0.0159(8) Uani 1 1 d . . . . .
C3 C 0.3729(5) 0.9407(4) 0.5696(2) 0.0155(8) Uani 1 1 d . . . . .
C4 C 0.6725(5) 0.9663(4) 0.4891(2) 0.0154(8) Uani 1 1 d . . . . .
H12 H 0.7326 0.8961 0.4618 0.019 Uiso 1 1 calc R U . . .
C5 C 0.7627(5) 1.1095(4) 0.4892(2) 0.0154(8) Uani 1 1 d . . . . .
H13 H 0.6860 1.1896 0.4921 0.018 Uiso 1 1 calc R U . . .
C6 C 0.6687(5) 0.9143(4) 0.56365(19) 0.0132(7) Uani 1 1 d . . . . .
H14 H 0.7402 0.8307 0.5681 0.016 Uiso 1 1 calc R U . . .
C7 C 0.4923(5) 0.7681(4) 0.6393(2) 0.0184(8) Uani 1 1 d . . . . .
H2 H 0.5824 0.7180 0.6544 0.022 Uiso 1 1 calc R U . . .
C8 C 0.8174(5) 1.1797(4) 0.3634(2) 0.0161(8) Uani 1 1 d . . . . .
H3 H 0.7158 1.2128 0.3513 0.019 Uiso 1 1 calc R U . . .
C9 C 0.7432(5) 1.0410(4) 0.6006(2) 0.0149(8) Uani 1 1 d . . . . .
H15 H 0.6605 1.1123 0.6121 0.018 Uiso 1 1 calc R U . . .
C10 C 0.3460(5) 0.7345(5) 0.6653(2) 0.0211(9) Uani 1 1 d . . . . .
H4 H 0.3368 0.6626 0.6983 0.025 Uiso 1 1 calc R U . . .
C11 C 1.0115(6) 1.0752(5) 0.7455(2) 0.0253(10) Uani 1 1 d . . . . .
H9 H 1.0705 1.1603 0.7582 0.038 Uiso 1 1 calc R U . . .
H10 H 0.9419 1.0475 0.7822 0.038 Uiso 1 1 calc R U . . .
H11 H 1.0850 0.9978 0.7360 0.038 Uiso 1 1 calc R U . . .
C12 C 0.8641(5) 1.1287(4) 0.4290(2) 0.0166(8) Uani 1 1 d . . . . .
C13 C 0.5094(5) 0.8744(4) 0.59126(19) 0.0147(8) Uani 1 1 d . . . . .
C14 C 0.2118(5) 0.8063(5) 0.6430(2) 0.0202(9) Uani 1 1 d . . . . .
H5 H 0.1120 0.7842 0.6615 0.024 Uiso 1 1 calc R U . . .
C15 C 0.2247(5) 0.9105(5) 0.5937(2) 0.0183(8) Uani 1 1 d . . . . .
H6 H 0.1346 0.9588 0.5774 0.022 Uiso 1 1 calc R U . . .
C16 C 1.0826(6) 1.1170(5) 0.3482(2) 0.0262(10) Uani 1 1 d . . . . .
H7 H 1.1788 1.1044 0.3249 0.031 Uiso 1 1 calc R U . . .
C17 C 0.9509(6) 1.1715(5) 0.3204(2) 0.0320(12) Uani 1 1 d . . . . .
H8 H 0.9474 1.2022 0.2752 0.038 Uiso 1 1 calc R U . . .

loop_
_atom_site_aniso_label
_atom_site_aniso_U_11
_atom_site_aniso_U_22
_atom_site_aniso_U_33
_atom_site_aniso_U_23
_atom_site_aniso_U_13
_atom_site_aniso_U_12
S3 0.0122(4) 0.0192(5) 0.0149(4) -0.0007(4) -0.0007(4) -0.0012(4)
S4 0.0206(6) 0.0291(6) 0.0264(6) -0.0027(5) 0.0033(5) -0.0025(5)
O5 0.0158(14) 0.0283(16) 0.0156(14) 0.0038(12) -0.0010(12) 0.0042(12)
O6 0.0127(14) 0.0173(14) 0.0175(14) 0.0004(11) 0.0034(11) 0.0021(10)
O7 0.0176(14) 0.0247(16) 0.0216(15) -0.0060(12) -0.0011(12) -0.0031(12)
O8 0.0260(17) 0.0259(18) 0.0211(15) 0.0045(13) -0.0056(14) 0.0013(13)
O9 0.0239(16) 0.0258(17) 0.0181(15) -0.0015(12) -0.0066(13) -0.0030(13)
N2 0.0120(16) 0.0196(18) 0.0161(16) 0.0002(14) -0.0021(13) -0.0060(13)
C2 0.0130(18) 0.022(2) 0.0129(18) -0.0022(17) 0.0010(14) 0.0061(17)
C3 0.0192(19) 0.015(2) 0.0126(18) -0.0008(16) -0.0006(15) -0.0036(15)
C4 0.0099(17) 0.019(2) 0.0170(19) -0.0003(16) -0.0012(15) -0.0011(15)
C5 0.0155(19) 0.0146(19) 0.0159(19) -0.0024(15) -0.0022(15) -0.0010(15)
C6 0.0117(17) 0.0129(18) 0.0151(18) 0.0000(16) -0.0002(14) -0.0012(15)
C7 0.019(2) 0.016(2) 0.020(2) -0.0024(16) -0.0015(17) 0.0001(16)
C8 0.0117(18) 0.020(2) 0.0164(19) 0.0080(16) 0.0067(16) -0.0032(16)
C9 0.0149(19) 0.015(2) 0.0143(18) 0.0000(15) -0.0015(15) 0.0018(15)
C10 0.023(2) 0.023(2) 0.017(2) 0.0004(17) 0.0012(18) -0.0037(18)
C11 0.025(2) 0.033(2) 0.018(2) -0.0075(18) -0.0077(17) 0.005(2)
C12 0.0128(18) 0.019(2) 0.0178(19) -0.0008(16) 0.0006(16) -0.0042(15)
C13 0.0120(18) 0.0183(19) 0.0139(18) -0.0037(15) 0.0013(15) -0.0031(15)
C14 0.017(2) 0.029(2) 0.015(2) -0.0081(17) 0.0057(17) -0.0047(17)
C15 0.0159(19) 0.019(2) 0.020(2) -0.0036(17) 0.0026(16) 0.0035(16)
C16 0.023(2) 0.027(3) 0.028(2) -0.0073(19) 0.0098(19) -0.0105(19)
C17 0.035(3) 0.040(3) 0.021(2) 0.005(2) 0.004(2) -0.019(2)

loop_
_atom_type_symbol
_atom_type_description
_atom_type_scat_dispersion_real
_atom_type_scat_dispersion_imag
_atom_type_scat_source
C C 0.0033 0.0016 'International Tables Vol C Tables 4.2.6.8 and 6.1.1.4'
H H 0.0000 0.0000 'International Tables Vol C Tables 4.2.6.8 and 6.1.1.4'
N N 0.0061 0.0033 'International Tables Vol C Tables 4.2.6.8 and 6.1.1.4'
O O 0.0106 0.0060 'International Tables Vol C Tables 4.2.6.8 and 6.1.1.4'
S S 0.1246 0.1234 'International Tables Vol C Tables 4.2.6.8 and 6.1.1.4'

loop_
_geom_angle_atom_site_label_1
_geom_angle_atom_site_label_2
_geom_angle_atom_site_label_3
_geom_angle
_geom_angle_site_symmetry_1
_geom_angle_site_symmetry_3
_geom_angle_publ_flag
O7 S3 O5 119.01(18) . . ?
O7 S3 O6 109.67(17) . . ?
O5 S3 O6 104.22(16) . . ?
O7 S3 C4 109.75(19) . . ?
O5 S3 C4 111.87(18) . . ?
O6 S3 C4 100.54(17) . . ?
C16 S4 C12 92.8(2) . . ?
C3 O6 S3 112.4(2) . . ?
C2 O9 C11 115.7(3) . . ?
C5 N2 C9 105.6(3) . . ?
C5 N2 H1 127.2 . . ?
C9 N2 H1 127.2 . . ?
O8 C2 O9 124.2(4) . . ?
O8 C2 C9 125.5(4) . . ?
O9 C2 C9 110.3(3) . . ?
C15 C3 C13 124.2(4) . . ?
C15 C3 O6 118.3(4) . . ?
C13 C3 O6 117.4(3) . . ?
C5 C4 C6 106.3(3) . . ?
C5 C4 S3 111.5(3) . . ?
C6 C4 S3 112.3(3) . . ?
C5 C4 H12 108.9 . . ?
C6 C4 H12 108.9 . . ?
S3 C4 H12 108.9 . . ?
N2 C5 C12 113.2(3) . . ?
N2 C5 C4 102.0(3) . . ?
C12 C5 C4 113.0(3) . . ?
N2 C5 H13 109.5 . . ?
C12 C5 H13 109.5 . . ?
C4 C5 H13 109.5 . . ?
C13 C6 C9 112.7(3) . . ?
C13 C6 C4 116.3(3) . . ?
C9 C6 C4 101.8(3) . . ?
C13 C6 H14 108.5 . . ?
C9 C6 H14 108.5 . . ?
C4 C6 H14 108.5 . . ?
C10 C7 C13 121.1(4) . . ?
C10 C7 H2 119.4 . . ?
C13 C7 H2 119.4 . . ?
C17 C8 C12 108.0(4) . . ?
C17 C8 H3 126.0 . . ?
C12 C8 H3 126.0 . . ?
N2 C9 C2 110.6(3) . . ?
N2 C9 C6 103.4(3) . . ?
C2 C9 C6 112.7(3) . . ?
N2 C9 H15 110.0 . . ?
C2 C9 H15 110.0 . . ?
C6 C9 H15 110.0 . . ?
C7 C10 C14 120.1(4) . . ?
C7 C10 H4 119.9 . . ?
C14 C10 H4 119.9 . . ?
O9 C11 H9 109.5 . . ?
O9 C11 H10 109.5 . . ?
H9 C11 H10 109.5 . . ?
O9 C11 H11 109.5 . . ?
H9 C11 H11 109.5 . . ?
H10 C11 H11 109.5 . . ?
C8 C12 C5 127.6(4) . . ?
C8 C12 S4 111.6(3) . . ?
C5 C12 S4 120.5(3) . . ?
C3 C13 C7 116.8(4) . . ?
C3 C13 C6 121.6(3) . . ?
C7 C13 C6 121.6(4) . . ?
C15 C14 C10 120.1(4) . . ?
C15 C14 H5 120.0 . . ?
C10 C14 H5 120.0 . . ?
C3 C15 C14 117.7(4) . . ?
C3 C15 H6 121.2 . . ?
C14 C15 H6 121.2 . . ?
C17 C16 S4 111.9(3) . . ?
C17 C16 H7 124.0 . . ?
S4 C16 H7 124.0 . . ?
C16 C17 C8 115.6(4) . . ?
C16 C17 H8 122.2 . . ?
C8 C17 H8 122.2 . . ?

loop_
_geom_bond_atom_site_label_1
_geom_bond_atom_site_label_2
_geom_bond_distance
_geom_bond_site_symmetry_2
_geom_bond_publ_flag
S3 O7 1.424(3) . ?
S3 O5 1.427(3) . ?
S3 O6 1.599(3) . ?
S3 C4 1.778(4) . ?
S4 C16 1.697(5) . ?
S4 C12 1.709(4) . ?
O6 C3 1.423(5) . ?
O8 C2 1.197(5) . ?
O9 C2 1.343(5) . ?
O9 C11 1.450(5) . ?
N2 C5 1.458(5) . ?
N2 C9 1.466(5) . ?
N2 H1 0.8800 . ?
C2 C9 1.524(5) . ?
C3 C15 1.380(6) . ?
C3 C13 1.389(6) . ?
C4 C5 1.553(5) . ?
C4 C6 1.572(5) . ?
C4 H12 1.0000 . ?
C5 C12 1.492(6) . ?
C5 H13 1.0000 . ?
C6 C13 1.512(5) . ?
C6 C9 1.542(5) . ?
C6 H14 1.0000 . ?
C7 C10 1.386(6) . ?
C7 C13 1.396(6) . ?
C7 H2 0.9500 . ?
C8 C17 1.428(6) . ?
C8 C12 1.454(6) . ?
C8 H3 0.9500 . ?
C9 H15 1.0000 . ?
C10 C14 1.401(6) . ?
C10 H4 0.9500 . ?
C11 H9 0.9800 . ?
C11 H10 0.9800 . ?
C11 H11 0.9800 . ?
C14 C15 1.396(6) . ?
C14 H5 0.9500 . ?
C15 H6 0.9500 . ?
C16 C17 1.354(7) . ?
C16 H7 0.9500 . ?
C17 H8 0.9500 . ?

loop_
_geom_hbond_atom_site_label_D
_geom_hbond_atom_site_label_H
_geom_hbond_atom_site_label_A
_geom_hbond_distance_DH
_geom_hbond_distance_HA
_geom_hbond_distance_DA
_geom_hbond_angle_DHA
_geom_hbond_site_symmetry_A
C5 H13 S4 1.00 2.94 3.830(4) 148.2 3_476
C6 H14 O7 1.00 2.29 3.287(5) 171.4 3_566
C8 H3 O5 0.95 2.59 3.152(5) 118.6 .
C11 H9 O8 0.98 2.51 3.472(6) 167.3 4_756

loop_
_geom_torsion_atom_site_label_1
_geom_torsion_atom_site_label_2
_geom_torsion_atom_site_label_3
_geom_torsion_atom_site_label_4
_geom_torsion
_geom_torsion_site_symmetry_1
_geom_torsion_site_symmetry_2
_geom_torsion_site_symmetry_3
_geom_torsion_site_symmetry_4
_geom_torsion_publ_flag
O7 S3 O6 C3 47.4(3) . . . . ?
O5 S3 O6 C3 175.8(3) . . . . ?
C4 S3 O6 C3 -68.2(3) . . . . ?
C11 O9 C2 O8 2.0(6) . . . . ?
C11 O9 C2 C9 -178.6(3) . . . . ?
S3 O6 C3 C15 -126.2(3) . . . . ?
S3 O6 C3 C13 52.4(4) . . . . ?
O7 S3 C4 C5 162.3(3) . . . . ?
O5 S3 C4 C5 27.9(3) . . . . ?
O6 S3 C4 C5 -82.2(3) . . . . ?
O7 S3 C4 C6 -78.5(3) . . . . ?
O5 S3 C4 C6 147.1(3) . . . . ?
O6 S3 C4 C6 37.0(3) . . . . ?
C9 N2 C5 C12 -163.7(3) . . . . ?
C9 N2 C5 C4 -42.1(4) . . . . ?
C6 C4 C5 N2 21.3(4) . . . . ?
S3 C4 C5 N2 144.0(3) . . . . ?
C6 C4 C5 C12 143.1(3) . . . . ?
S3 C4 C5 C12 -94.2(4) . . . . ?
C5 C4 C6 C13 128.4(3) . . . . ?
S3 C4 C6 C13 6.2(4) . . . . ?
C5 C4 C6 C9 5.5(4) . . . . ?
S3 C4 C6 C9 -116.8(3) . . . . ?
C5 N2 C9 C2 167.9(3) . . . . ?
C5 N2 C9 C6 46.9(4) . . . . ?
O8 C2 C9 N2 -127.8(4) . . . . ?
O9 C2 C9 N2 52.8(4) . . . . ?
O8 C2 C9 C6 -12.6(6) . . . . ?
O9 C2 C9 C6 168.1(3) . . . . ?
C13 C6 C9 N2 -155.8(3) . . . . ?
C4 C6 C9 N2 -30.4(4) . . . . ?
C13 C6 C9 C2 84.8(4) . . . . ?
C4 C6 C9 C2 -149.9(3) . . . . ?
C13 C7 C10 C14 0.7(6) . . . . ?
C17 C8 C12 C5 -176.2(4) . . . . ?
C17 C8 C12 S4 -1.8(4) . . . . ?
N2 C5 C12 C8 -161.6(4) . . . . ?
C4 C5 C12 C8 83.2(5) . . . . ?
N2 C5 C12 S4 24.5(5) . . . . ?
C4 C5 C12 S4 -90.7(4) . . . . ?
C16 S4 C12 C8 1.2(3) . . . . ?
C16 S4 C12 C5 176.0(3) . . . . ?
C15 C3 C13 C7 1.7(6) . . . . ?
O6 C3 C13 C7 -176.8(3) . . . . ?
C15 C3 C13 C6 -178.9(4) . . . . ?
O6 C3 C13 C6 2.6(5) . . . . ?
C10 C7 C13 C3 -2.0(6) . . . . ?
C10 C7 C13 C6 178.6(4) . . . . ?
C9 C6 C13 C3 85.8(4) . . . . ?
C4 C6 C13 C3 -31.3(5) . . . . ?
C9 C6 C13 C7 -94.8(4) . . . . ?
C4 C6 C13 C7 148.1(4) . . . . ?
C7 C10 C14 C15 1.0(6) . . . . ?
C13 C3 C15 C14 0.0(6) . . . . ?
O6 C3 C15 C14 178.4(4) . . . . ?
C10 C14 C15 C3 -1.4(6) . . . . ?
C12 S4 C16 C17 -0.2(4) . . . . ?
S4 C16 C17 C8 -1.0(6) . . . . ?
C12 C8 C17 C16 1.8(6) . . . . ?
